data_7156064
loop_
_publ_author_name
'Chehal, Navneet K.'
'Budzelaar, Peter H. M.'
'Hultin, Philip G.'

_publ_section_title
;
 E-Z isomerization in Suzuki cross-couplings of haloenones: ligand effects
 and evidence for a separate catalytic cycle.
;
_journal_issue 7
_journal_name_full 'Organic &amp; biomolecular chemistry'
_journal_page_first 1134
_journal_page_last 1143
_journal_paper_doi 10.1039/c7ob02925j
_journal_volume 16
_journal_year 2018
_chemical_formula_sum 'C16 H13 Cl O2'
_chemical_formula_weight 272.71
_chemical_name_systematic
;
(Z)-2-chloro-3-(4-methoxyphenyl)-1-phenylprop-2-en-1-one 
;
_space_group_IT_number 61
_space_group_name_Hall '-P 2ac 2ab'
_space_group_name_H-M_alt 'P b c a'
_symmetry_cell_setting orthorhombic
_symmetry_space_group_name_Hall '-P 2ac 2ab'
_symmetry_space_group_name_H-M 'P b c a'
_atom_sites_solution_hydrogens geom
_atom_sites_solution_primary direct
_atom_sites_solution_secondary difmap
_audit_creation_method SHELXL-97
_audit_update_record
;
2017-11-18 deposited with the CCDC.
2018-01-15 downloaded from the CCDC.
;
_cell_angle_alpha 90.0
_cell_angle_beta 90.0
_cell_angle_gamma 90.0
_cell_formula_units_Z 8
_cell_length_a 8.858(3)
_cell_length_b 11.306(5)
_cell_length_c 27.121(11)
_cell_measurement_reflns_used 9880
_cell_measurement_temperature 293(2)
_cell_measurement_theta_max 27.02
_cell_measurement_theta_min 2.75
_cell_volume 2716.1(19)
_computing_cell_refinement 'APEX2 software suite'
_computing_data_collection 'APEX2 software suite'
_computing_data_reduction 'APEX2 software suite'
_computing_structure_refinement 'SHELXL-97 (Sheldrick, 1997)'
_computing_structure_solution 'SHELXS-97 (Sheldrick, 1990)'
_diffrn_ambient_temperature 293(2)
_diffrn_measured_fraction_theta_full 0.998
_diffrn_measured_fraction_theta_max 0.998
_diffrn_measurement_device_type
;
Bruker D8 three-circle diffractometer with an APEX-II CCD detector
;
_diffrn_measurement_method 'area detector \f and \w scan'
_diffrn_radiation_monochromator graphite
_diffrn_radiation_source 'fine-focus sealed tube'
_diffrn_radiation_type MoK\a
_diffrn_radiation_wavelength 0.71073
_diffrn_reflns_av_R_equivalents 0.0144
_diffrn_reflns_av_sigmaI/netI 0.0088
_diffrn_reflns_limit_h_max 10
_diffrn_reflns_limit_h_min -10
_diffrn_reflns_limit_k_max 13
_diffrn_reflns_limit_k_min -13
_diffrn_reflns_limit_l_max 32
_diffrn_reflns_limit_l_min -32
_diffrn_reflns_number 18717
_diffrn_reflns_theta_full 25.5
_diffrn_reflns_theta_max 25.5
_diffrn_reflns_theta_min 2.75
_exptl_absorpt_coefficient_mu 0.275
_exptl_absorpt_correction_T_max 0.9805
_exptl_absorpt_correction_T_min 0.9151
_exptl_absorpt_correction_type multi-scan
_exptl_absorpt_process_details SADABS
_exptl_crystal_colour colourless
_exptl_crystal_density_diffrn 1.334
_exptl_crystal_density_method 'not measured'
_exptl_crystal_description 'irregular fragment'
_exptl_crystal_F_000 1136
_exptl_crystal_size_max 0.2
_exptl_crystal_size_mid 0.1
_exptl_crystal_size_min 0.03
_refine_diff_density_max 0.206
_refine_diff_density_min -0.212
_refine_diff_density_rms 0.032
_refine_ls_extinction_method none
_refine_ls_goodness_of_fit_ref 1.068
_refine_ls_hydrogen_treatment constr
_refine_ls_matrix_type full
_refine_ls_number_parameters 173
_refine_ls_number_reflns 2525
_refine_ls_number_restraints 0
_refine_ls_restrained_S_all 1.068
_refine_ls_R_factor_all 0.0391
_refine_ls_R_factor_gt 0.036
_refine_ls_shift/su_max 0.0
_refine_ls_shift/su_mean 0.0
_refine_ls_structure_factor_coef Fsqd
_refine_ls_weighting_details
;
calc w=1/[\s^2^(Fo^2^)+(0.0685P)^2^+0.7942P] where P=(Fo^2^+2Fc^2^)/3
;
_refine_ls_weighting_scheme calc
_refine_ls_wR_factor_gt 0.1193
_refine_ls_wR_factor_ref 0.123
_reflns_number_gt 2299
_reflns_number_total 2525
_reflns_threshold_expression >2sigma(I)
_cod_data_source_file c7ob02925j2.cif
_cod_data_source_block NV2b
_cod_depositor_comments 'Adding full bibliography for 7156061--7156066.cif.'
_cod_original_cell_volume 2716.0(19)
_cod_original_sg_symbol_H-M Pbca
_cod_database_code 7156064

loop_
_symmetry_equiv_pos_as_xyz
'x, y, z'
'-x+1/2, -y, z+1/2'
'x+1/2, -y+1/2, -z'
'-x, y+1/2, -z+1/2'
'-x, -y, -z'
'x-1/2, y, -z-1/2'
'-x-1/2, y-1/2, z'
'x, -y-1/2, z-1/2'

loop_
_atom_site_label
_atom_site_type_symbol
_atom_site_fract_x
_atom_site_fract_y
_atom_site_fract_z
_atom_site_U_iso_or_equiv
_atom_site_adp_type
_atom_site_occupancy
_atom_site_symmetry_multiplicity
_atom_site_calc_flag
_atom_site_refinement_flags
C1 C 0.39464(19) 0.92175(13) 0.44012(6) 0.0454(4) Uani 1 1 d .
H1 H 0.4762 0.888 0.4237 0.054 Uiso 1 1 calc R
C2 C 0.31559(18) 0.99642(14) 0.41167(6) 0.0477(4) Uani 1 1 d .
Cl2 Cl 0.16366(6) 1.07830(5) 0.43347(2) 0.0680(2) Uani 1 1 d .
C3 C 0.3558(2) 1.02433(15) 0.35986(7) 0.0522(4) Uani 1 1 d .
O3 O 0.3061(2) 1.11292(13) 0.34005(6) 0.0794(5) Uani 1 1 d .
C11 C 0.45748(19) 0.94424(15) 0.33117(6) 0.0481(4) Uani 1 1 d .
C12 C 0.4406(2) 0.82157(15) 0.33161(6) 0.0527(4) Uani 1 1 d .
H12 H 0.3716 0.7863 0.3529 0.063 Uiso 1 1 calc R
C13 C 0.5267(2) 0.75269(18) 0.30038(7) 0.0651(5) Uani 1 1 d .
H13 H 0.5143 0.671 0.3004 0.078 Uiso 1 1 calc R
C14 C 0.6309(3) 0.8039(2) 0.26924(7) 0.0750(6) Uani 1 1 d .
H14 H 0.6892 0.7568 0.2485 0.09 Uiso 1 1 calc R
C15 C 0.6484(3) 0.9248(2) 0.26890(7) 0.0752(6) Uani 1 1 d .
H15 H 0.7191 0.9593 0.248 0.09 Uiso 1 1 calc R
C16 C 0.5620(2) 0.99544(19) 0.29931(6) 0.0621(5) Uani 1 1 d .
H16 H 0.5735 1.0772 0.2985 0.075 Uiso 1 1 calc R
C21 C 0.38126(17) 0.88180(13) 0.49081(6) 0.0433(4) Uani 1 1 d .
C22 C 0.4838(2) 0.79551(15) 0.50613(6) 0.0503(4) Uani 1 1 d .
H22 H 0.5572 0.7703 0.4839 0.06 Uiso 1 1 calc R
C23 C 0.4817(2) 0.74593(16) 0.55248(6) 0.0543(4) Uani 1 1 d .
H23 H 0.5517 0.6882 0.5611 0.065 Uiso 1 1 calc R
C24 C 0.3742(2) 0.78310(17) 0.58611(6) 0.0530(4) Uani 1 1 d .
C25 C 0.2731(2) 0.87098(18) 0.57262(7) 0.0596(5) Uani 1 1 d .
H25 H 0.2023 0.8973 0.5954 0.071 Uiso 1 1 calc R
C26 C 0.2755(2) 0.92002(16) 0.52612(6) 0.0540(4) Uani 1 1 d .
H26 H 0.2065 0.9789 0.518 0.065 Uiso 1 1 calc R
O27 O 0.36020(16) 0.74058(14) 0.63276(5) 0.0726(4) Uani 1 1 d .
C27 C 0.4599(3) 0.6486(2) 0.64792(8) 0.0787(6) Uani 1 1 d .
H271 H 0.4482 0.5817 0.6265 0.118 Uiso 1 1 calc R
H272 H 0.4364 0.6257 0.6811 0.118 Uiso 1 1 calc R
H273 H 0.5622 0.6764 0.6464 0.118 Uiso 1 1 calc R

loop_
_atom_site_aniso_label
_atom_site_aniso_U_11
_atom_site_aniso_U_22
_atom_site_aniso_U_33
_atom_site_aniso_U_23
_atom_site_aniso_U_13
_atom_site_aniso_U_12
C1 0.0434(8) 0.0429(8) 0.0499(8) -0.0078(6) 0.0027(7) 0.0009(6)
C2 0.0458(8) 0.0415(8) 0.0559(9) -0.0050(7) 0.0014(7) 0.0022(6)
Cl2 0.0627(3) 0.0647(3) 0.0767(4) -0.0001(2) 0.0076(2) 0.0226(2)
C3 0.0546(9) 0.0456(9) 0.0564(9) 0.0040(7) -0.0040(7) 0.0013(7)
O3 0.0953(11) 0.0653(9) 0.0777(9) 0.0199(7) 0.0060(8) 0.0255(8)
C11 0.0505(9) 0.0526(9) 0.0411(8) 0.0029(7) -0.0059(7) -0.0003(7)
C12 0.0578(10) 0.0526(9) 0.0477(9) 0.0000(7) -0.0041(7) -0.0015(8)
C13 0.0778(12) 0.0634(11) 0.0541(10) -0.0107(8) -0.0075(10) 0.0086(10)
C14 0.0752(13) 0.1019(17) 0.0477(10) -0.0138(11) 0.0024(9) 0.0161(12)
C15 0.0689(13) 0.1079(19) 0.0487(10) 0.0047(11) 0.0099(9) -0.0065(12)
C16 0.0691(12) 0.0678(11) 0.0494(9) 0.0072(8) 0.0007(9) -0.0092(9)
C21 0.0425(8) 0.0417(8) 0.0457(8) -0.0088(6) -0.0002(6) -0.0024(6)
C22 0.0532(9) 0.0499(8) 0.0477(9) -0.0065(7) 0.0068(7) 0.0060(7)
C23 0.0599(10) 0.0548(9) 0.0483(9) -0.0031(7) 0.0003(8) 0.0067(8)
C24 0.0518(9) 0.0624(10) 0.0449(8) -0.0054(8) 0.0006(7) -0.0088(8)
C25 0.0499(10) 0.0774(13) 0.0514(9) -0.0105(8) 0.0094(8) 0.0025(9)
C26 0.0463(9) 0.0600(10) 0.0556(9) -0.0086(8) 0.0024(7) 0.0060(7)
O27 0.0735(9) 0.0965(11) 0.0478(7) 0.0060(7) 0.0091(6) 0.0031(8)
C27 0.0900(16) 0.0883(15) 0.0579(12) 0.0165(11) 0.0003(11) -0.0010(12)

loop_
_atom_type_symbol
_atom_type_description
_atom_type_scat_dispersion_real
_atom_type_scat_dispersion_imag
_atom_type_scat_source
C C 0.0033 0.0016 'International Tables Vol C Tables 4.2.6.8 and 6.1.1.4'
H H 0.0 0.0 'International Tables Vol C Tables 4.2.6.8 and 6.1.1.4'
O O 0.0106 0.006 'International Tables Vol C Tables 4.2.6.8 and 6.1.1.4'
Cl Cl 0.1484 0.1585 'International Tables Vol C Tables 4.2.6.8 and 6.1.1.4'

loop_
_geom_angle_atom_site_label_1
_geom_angle_atom_site_label_2
_geom_angle_atom_site_label_3
_geom_angle
C2 C1 C21 134.27(15)
C1 C2 C3 123.61(15)
C1 C2 Cl2 122.97(13)
C3 C2 Cl2 113.26(12)
O3 C3 C2 120.38(17)
O3 C3 C11 119.05(16)
C2 C3 C11 120.57(14)
C16 C11 C12 119.32(17)
C16 C11 C3 118.14(16)
C12 C11 C3 122.22(15)
C13 C12 C11 119.78(18)
C14 C13 C12 120.6(2)
C15 C14 C13 119.8(2)
C14 C15 C16 120.6(2)
C15 C16 C11 120.0(2)
C22 C21 C26 116.44(15)
C22 C21 C1 116.48(14)
C26 C21 C1 127.08(15)
C23 C22 C21 123.18(15)
C22 C23 C24 119.19(17)
O27 C24 C23 124.69(18)
O27 C24 C25 116.09(16)
C23 C24 C25 119.21(16)
C26 C25 C24 121.32(16)
C25 C26 C21 120.61(17)
C24 O27 C27 118.04(16)

loop_
_geom_bond_atom_site_label_1
_geom_bond_atom_site_label_2
_geom_bond_distance
C1 C2 1.341(2)
C1 C21 1.452(2)
C2 C3 1.483(3)
C2 Cl2 1.7372(17)
C3 O3 1.219(2)
C3 C11 1.496(2)
C11 C16 1.392(2)
C11 C12 1.395(3)
C12 C13 1.380(3)
C13 C14 1.378(3)
C14 C15 1.377(4)
C15 C16 1.380(3)
C21 C22 1.396(2)
C21 C26 1.408(2)
C22 C23 1.376(2)
C23 C24 1.384(3)
C24 O27 1.359(2)
C24 C25 1.387(3)
C25 C26 1.378(3)
O27 C27 1.425(3)
